data_2240392
loop_
_publ_author_name
'Baskaran, A.'
'Rajarajan, K.'
'NizamMohideen, M.'
'Sagayaraj, P.'

_publ_section_title
;
 Crystal structure of
 bis(thiocyanato-\k<i>S</i>)bis(thiourea-\k<i>S</i>)mercury(II)
;
_journal_coeditor_code SU5058
_journal_issue 2
_journal_name_full 'Acta Crystallographica Section E'
_journal_page_first m28
_journal_page_last m29
_journal_paper_doi 10.1107/S2056989015000584
_journal_volume 71
_journal_year 2015
_chemical_formula_iupac '[Hg (N C S)2 (C H4 N2 S)2]'
_chemical_formula_moiety 'C4 H8 Hg N6 S4'
_chemical_formula_sum 'C4 H8 Hg N6 S4'
_chemical_formula_weight 468.99
_chemical_name_systematic
;
Bis(thiocyanato-\k<i>S</i>)bis(thiourea-\k<i>S</i>)mercury(II)
;
_space_group_IT_number 29
_symmetry_cell_setting orthorhombic
_symmetry_space_group_name_Hall 'P 2c -2b'
_symmetry_space_group_name_H-M 'P b c 21'
_atom_sites_solution_hydrogens geom
_atom_sites_solution_primary direct
_atom_sites_solution_secondary difmap
_audit_creation_method SHELXL-97
_cell_angle_alpha 90.00
_cell_angle_beta 90.00
_cell_angle_gamma 90.00
_cell_formula_units_Z 4
_cell_length_a 8.5359(5)
_cell_length_b 9.0337(5)
_cell_length_c 15.7575(10)
_cell_measurement_reflns_used 2397
_cell_measurement_temperature 293(2)
_cell_measurement_theta_max 31.2
_cell_measurement_theta_min 2.4
_cell_volume 1215.07(12)
_computing_cell_refinement
;
APEX2 and SAINT (Bruker, 2004)
;
_computing_data_collection
;
APEX2 (Bruker, 2004)
;
_computing_data_reduction
;
SAINT and XPREP (Bruker, 2004)
;
_computing_molecular_graphics
;
ORTEP-3 for Windows (Farrugia, 2012) and PLATON (Spek, 2009)
;
_computing_publication_material
;
WinGX (Farrugia, 2012) and PLATON (Spek, 2009)
;
_computing_structure_refinement
;
SHELXL97 (Sheldrick, 2015)
;
_computing_structure_solution
;
SHELXS97 (Sheldrick, 2008)
;
_diffrn_ambient_temperature 293(2)
_diffrn_measured_fraction_theta_full 1.000
_diffrn_measured_fraction_theta_max 1.000
_diffrn_measurement_device_type
;
Bruker Kappa APEXII CCD
;
_diffrn_measurement_method '\w and \f scans'
_diffrn_radiation_monochromator graphite
_diffrn_radiation_source 'fine-focus sealed tube'
_diffrn_radiation_type MoK\a
_diffrn_radiation_wavelength 0.71073
_diffrn_reflns_av_R_equivalents 0.0584
_diffrn_reflns_av_sigmaI/netI 0.0345
_diffrn_reflns_limit_h_max 10
_diffrn_reflns_limit_h_min -10
_diffrn_reflns_limit_k_max 11
_diffrn_reflns_limit_k_min -11
_diffrn_reflns_limit_l_max 19
_diffrn_reflns_limit_l_min -19
_diffrn_reflns_number 19798
_diffrn_reflns_theta_full 26.00
_diffrn_reflns_theta_max 26.00
_diffrn_reflns_theta_min 2.39
_diffrn_standards_number 0
_exptl_absorpt_coefficient_mu 13.331
_exptl_absorpt_correction_T_max 0.2397
_exptl_absorpt_correction_T_min 0.1757
_exptl_absorpt_correction_type multi-scan
_exptl_absorpt_process_details
;
(SADABS; Sheldrick, 2004)
;
_exptl_crystal_colour Colourless
_exptl_crystal_density_diffrn 2.564
_exptl_crystal_density_method 'not measured'
_exptl_crystal_description Block
_exptl_crystal_F_000 872
_exptl_crystal_size_max 0.20
_exptl_crystal_size_mid 0.20
_exptl_crystal_size_min 0.15
_refine_diff_density_max 1.439
_refine_diff_density_min -1.025
_refine_ls_abs_structure_details
;
Flack (1983), 1149 Freidel pairs.
;
_refine_ls_abs_structure_Flack 0.034(12)
_refine_ls_extinction_coef 0.0082(3)
_refine_ls_extinction_expression Fc^*^=kFc[1+0.001xFc^2^\l^3^/sin(2\q)]^-1/4^
_refine_ls_extinction_method
;
SHELXL97 (Sheldrick, 2008)
;
_refine_ls_goodness_of_fit_ref 1.153
_refine_ls_hydrogen_treatment constr
_refine_ls_matrix_type full
_refine_ls_number_parameters 137
_refine_ls_number_reflns 2397
_refine_ls_number_restraints 1
_refine_ls_restrained_S_all 1.152
_refine_ls_R_factor_all 0.0353
_refine_ls_R_factor_gt 0.0291
_refine_ls_shift/su_max 0.001
_refine_ls_shift/su_mean 0.000
_refine_ls_structure_factor_coef Fsqd
_refine_ls_weighting_details 'calc w=1/[\s^2^(Fo^2^)+(0.0237P)^2^+4.6956P] where P=(Fo^2^+2Fc^2^)/3'
_refine_ls_weighting_scheme calc
_refine_ls_wR_factor_gt 0.0704
_refine_ls_wR_factor_ref 0.0752
_reflns_number_gt 2158
_reflns_number_total 2397
_reflns_threshold_expression I>2\s(I)
_cod_data_source_file su5058sup1.cf
_cod_data_source_block I
_cod_database_code 2240392
_cod_database_fobs_code 2240392

loop_
_symmetry_equiv_pos_site_id
_symmetry_equiv_pos_as_xyz
1 x,y,z
2 -x,-y,1/2+z
3 x,1/2-y,1/2+z
4 -x,1/2+y,z

loop_
_atom_site_aniso_label
_atom_site_aniso_U_11
_atom_site_aniso_U_22
_atom_site_aniso_U_33
_atom_site_aniso_U_12
_atom_site_aniso_U_13
_atom_site_aniso_U_23
Hg1 0.0319(2) 0.0600(2) 0.0205(2) -0.00290(10) -0.0073(2) 0.0032(3)
S1 0.0359(11) 0.0344(10) 0.0304(10) -0.0005(9) -0.0003(8) -0.0009(9)
S2 0.0319(11) 0.0370(10) 0.0314(11) 0.0017(9) 0.0016(9) -0.0026(9)
S3 0.0231(10) 0.0548(14) 0.0209(11) 0.0038(9) -0.0006(9) -0.0002(9)
S4 0.0243(11) 0.0616(14) 0.0200(11) 0.0005(10) 0.0013(9) -0.0005(10)
N1 0.035(4) 0.051(5) 0.038(4) 0.000(4) 0.003(4) -0.005(4)
N2 0.039(4) 0.035(4) 0.037(5) 0.002(3) -0.002(3) 0.002(3)
N3 0.026(4) 0.033(4) 0.044(4) -0.001(3) -0.005(3) 0.011(3)
N4 0.041(4) 0.044(4) 0.031(4) 0.010(3) -0.005(3) 0.009(3)
N5 0.031(4) 0.031(4) 0.030(4) 0.000(3) -0.003(3) 0.006(3)
N6 0.026(3) 0.036(4) 0.033(4) -0.001(3) -0.007(3) 0.007(3)
C1 0.024(4) 0.032(4) 0.022(4) -0.004(3) -0.004(3) 0.008(3)
C2 0.025(4) 0.036(4) 0.015(4) 0.003(3) 0.005(3) 0.011(3)
C3 0.028(4) 0.031(4) 0.019(4) 0.008(3) -0.002(3) -0.010(3)
C4 0.028(4) 0.026(4) 0.012(4) 0.001(3) -0.005(3) -0.001(3)

loop_
_atom_site_type_symbol
_atom_site_label
_atom_site_fract_x
_atom_site_fract_y
_atom_site_fract_z
_atom_site_U_iso_or_equiv
_atom_site_thermal_displace_type
_atom_site_calc_flag
_atom_site_refinement_flags
_atom_site_occupancy
Hg Hg1 0.25569(4) 0.89378(3) 0.72851(8) 0.03740(10) Uani d . 1.000
S S1 0.4564(2) 1.1691(2) 0.69569(13) 0.0336(6) Uani d . 1.000
S S2 -0.0283(2) 1.0924(2) 0.76929(13) 0.0334(6) Uani d . 1.000
S S3 0.2017(3) 0.8900(3) 0.57967(14) 0.0329(7) Uani d . 1.000
S S4 0.3068(3) 0.8610(3) 0.87589(15) 0.0353(7) Uani d . 1.000
N N1 0.6053(9) 1.0000(9) 0.5700(5) 0.041(3) Uani d . 1.000
N N2 0.0984(9) 1.2628(8) 0.9017(5) 0.037(3) Uani d . 1.000
N N3 0.6051(8) 0.9346(7) 0.8444(5) 0.034(2) Uani d . 1.000
N N4 0.5630(8) 0.7508(9) 0.9391(4) 0.039(2) Uani d . 1.000
N N5 -0.0507(8) 1.0248(7) 0.5262(4) 0.031(2) Uani d . 1.000
N N6 -0.0982(7) 0.8404(8) 0.6204(5) 0.032(2) Uani d . 1.000
C C1 0.5444(9) 1.0700(9) 0.6213(5) 0.026(2) Uani d . 1.000
C C2 0.0478(9) 1.1927(9) 0.8463(5) 0.025(2) Uani d . 1.000
C C3 0.5073(8) 0.8485(9) 0.8853(5) 0.026(2) Uani d . 1.000
C C4 0.0009(9) 0.9200(8) 0.5772(4) 0.022(2) Uani d . 1.000
H H3A 0.70430 0.92670 0.85300 0.0410 Uiso c R 1.000
H H3B 0.57020 0.99910 0.80900 0.0410 Uiso c R 1.000
H H4A 0.66240 0.74400 0.94710 0.0460 Uiso c R 1.000
H H4B 0.50010 0.69370 0.96640 0.0460 Uiso c R 1.000
H H5A -0.14960 1.04050 0.52150 0.0370 Uiso c R 1.000
H H5B 0.01460 1.07740 0.49760 0.0370 Uiso c R 1.000
H H6A -0.19710 0.85630 0.61570 0.0380 Uiso c R 1.000
H H6B -0.06470 0.77190 0.65370 0.0380 Uiso c R 1.000

loop_
_atom_type_symbol
_atom_type_description
_atom_type_scat_dispersion_real
_atom_type_scat_dispersion_imag
_atom_type_scat_source
C C 0.0033 0.0016 'International Tables Vol C Tables 4.2.6.8 and 6.1.1.4'
H H 0.0000 0.0000 'International Tables Vol C Tables 4.2.6.8 and 6.1.1.4'
N N 0.0061 0.0033 'International Tables Vol C Tables 4.2.6.8 and 6.1.1.4'
S S 0.1246 0.1234 'International Tables Vol C Tables 4.2.6.8 and 6.1.1.4'
Hg Hg -2.3894 9.2266 'International Tables Vol C Tables 4.2.6.8 and 6.1.1.4'

loop_
_geom_angle_atom_site_label_1
_geom_angle_atom_site_label_2
_geom_angle_atom_site_label_3
_geom_angle
_geom_angle_publ_flag
S1 Hg1 S2 90.14(5) no
S1 Hg1 S3 87.35(8) no
S1 Hg1 S4 99.39(8) no
S2 Hg1 S3 93.51(8) no
S2 Hg1 S4 90.75(8) no
S3 Hg1 S4 172.02(9) no
Hg1 S1 C1 86.2(3) no
Hg1 S2 C2 99.4(3) no
Hg1 S3 C4 102.1(2) no
Hg1 S4 C3 105.9(3) no
S1 C1 N1 179.4(8) no
S2 C2 N2 178.4(8) no
S4 C3 N3 123.5(6) no
S4 C3 N4 117.4(6) no
N3 C3 N4 119.1(7) no
C3 N3 H3A 120.00 no
C3 N3 H3B 120.00 no
H3A N3 H3B 120.00 no
S3 C4 N5 117.1(6) no
S3 C4 N6 122.9(6) no
N5 C4 N6 119.9(7) no
C3 N4 H4A 120.00 no
C3 N4 H4B 120.00 no
H4A N4 H4B 120.00 no
C4 N5 H5A 120.00 no
C4 N5 H5B 120.00 no
H5A N5 H5B 120.00 no
C4 N6 H6A 120.00 no
C4 N6 H6B 120.00 no
H6A N6 H6B 120.00 no

loop_
_geom_bond_atom_site_label_1
_geom_bond_atom_site_label_2
_geom_bond_distance
_geom_bond_publ_flag
Hg1 S1 3.0641(18) no
Hg1 S2 3.0836(18) no
Hg1 S3 2.390(3) no
Hg1 S4 2.381(3) no
S1 C1 1.655(8) no
S2 C2 1.648(8) no
S3 C4 1.736(8) no
S4 C3 1.722(7) no
N1 C1 1.151(11) no
N2 C2 1.162(11) no
N3 C3 1.310(10) no
N4 C3 1.313(11) no
N5 C4 1.318(9) no
N6 C4 1.302(10) no
N3 H3A 0.8600 no
N3 H3B 0.8600 no
N4 H4A 0.8600 no
N4 H4B 0.8600 no
N5 H5A 0.8600 no
N5 H5B 0.8600 no
N6 H6A 0.8600 no
N6 H6B 0.8600 no

loop_
_geom_hbond_atom_site_label_D
_geom_hbond_atom_site_label_H
_geom_hbond_atom_site_label_A
_geom_hbond_site_symmetry_A
_geom_hbond_distance_DH
_geom_hbond_distance_HA
_geom_hbond_distance_DA
_geom_hbond_angle_DHA
_geom_hbond_publ_flag
N3 H3B S1 . 0.86 2.55 3.404(7) 174 yes
N3 H3A N2 4_645 0.86 2.37 3.103(10) 143 yes
N4 H4A N2 4_645 0.86 2.17 2.952(10) 151 yes
N4 H4B N1 3_565 0.86 2.56 3.085(11) 121 yes
N5 H5A N1 1_455 0.86 2.26 3.025(10) 149 yes
N5 H5A S4 2_574 0.86 2.80 3.384(7) 126 yes
N5 H5B N2 3_574 0.86 2.21 3.025(10) 158 yes
N6 H6A N1 1_455 0.86 2.25 3.019(10) 149 yes
N6 H6B S2 4_545 0.86 2.56 3.419(8) 172 yes

loop_
_geom_torsion_atom_site_label_1
_geom_torsion_atom_site_label_2
_geom_torsion_atom_site_label_3
_geom_torsion_atom_site_label_4
_geom_torsion
_geom_torsion_publ_flag
S2 Hg1 S1 C1 -145.2(3) no
S3 Hg1 S1 C1 -51.7(3) no
S4 Hg1 S1 C1 124.0(3) no
S1 Hg1 S2 C2 -56.6(3) no
S3 Hg1 S2 C2 -144.0(3) no
S4 Hg1 S2 C2 42.8(3) no
S1 Hg1 S3 C4 -116.2(3) no
S2 Hg1 S3 C4 -26.2(3) no
S1 Hg1 S4 C3 -55.8(3) no
S2 Hg1 S4 C3 -146.1(3) no
Hg1 S3 C4 N6 -53.0(7) no
Hg1 S3 C4 N5 129.8(5) no
Hg1 S4 C3 N4 -139.9(6) no
Hg1 S4 C3 N3 42.8(8) no
